data_1560511
loop_
_publ_author_name
'Konatham, Satish'
'Vidyasagar, Kanamaluru'

_publ_section_title
;
 Syntheses and structural characterization of vanado-tellurites and
 vanadyl-selenites: SrVTeO 5 (OH), Cd 2 V 2 Te 2 O 11 , Ca 3 VSe 4 O 13
 &#x00B7;H 2 O and Ba 2 VSe 3 O 10
;
_journal_name_full 'Journal of Solid State Chemistry'
_journal_page_first 39
_journal_page_last 45
_journal_paper_doi 10.1016/j.jssc.2017.02.017
_journal_volume 249
_journal_year 2017
_chemical_formula_moiety 'Ba2 O10 Se3 V'
_chemical_formula_sum 'Ba2 O10 Se3 V'
_chemical_formula_weight 722.47
_space_group_crystal_system orthorhombic
_space_group_IT_number 62
_space_group_name_Hall '-P 2ac 2n'
_space_group_name_H-M_alt 'P n m a'
_atom_sites_solution_hydrogens .
_cell_angle_alpha 90
_cell_angle_beta 90
_cell_angle_gamma 90
_cell_formula_units_Z 4
_cell_length_a 16.2799(5)
_cell_length_b 5.3489(2)
_cell_length_c 11.6559(5)
_cell_measurement_reflns_used 1307
_cell_measurement_temperature 293(2)
_cell_measurement_theta_max 29.03
_cell_measurement_theta_min 3.05
_cell_volume 1014.99(7)
_computing_cell_refinement APEXII,Bruker,2004
_computing_data_collection APEXII,Bruker,2004
_computing_data_reduction SAINT,Bruker,2004
_computing_molecular_graphics 'ORTEP-3 (Farrugia, 1997)'
_computing_publication_material 'SHELXL-97 (Sheldrick, 1997)'
_computing_structure_refinement 'SHELXL-2014/7 (Sheldrick, 2014)'
_computing_structure_solution 'SHELXL-2014/7 (Sheldrick, 2014)'
_diffrn_ambient_temperature 293(2)
_diffrn_measured_fraction_theta_full 0.998
_diffrn_measured_fraction_theta_max 0.872
_diffrn_measurement_device_type 'Bruker ApexII ccd area detector'
_diffrn_measurement_method 'phi and omega scans'
_diffrn_radiation_type MoK\a
_diffrn_radiation_wavelength 0.71073
_diffrn_reflns_av_R_equivalents 0.0437
_diffrn_reflns_av_unetI/netI 0.0657
_diffrn_reflns_Laue_measured_fraction_full 0.998
_diffrn_reflns_Laue_measured_fraction_max 0.872
_diffrn_reflns_limit_h_max 20
_diffrn_reflns_limit_h_min -20
_diffrn_reflns_limit_k_max 6
_diffrn_reflns_limit_k_min -7
_diffrn_reflns_limit_l_max 15
_diffrn_reflns_limit_l_min -7
_diffrn_reflns_number 2952
_diffrn_reflns_point_group_measured_fraction_full 0.998
_diffrn_reflns_point_group_measured_fraction_max 0.872
_diffrn_reflns_theta_full 25.242
_diffrn_reflns_theta_max 29.034
_diffrn_reflns_theta_min 3.052
_diffrn_source 'fine-focus sealed tube'
_exptl_absorpt_coefficient_mu 19.372
_exptl_absorpt_correction_T_max 0.144
_exptl_absorpt_correction_T_min 0.077
_exptl_absorpt_correction_type multi-scan
_exptl_crystal_colour Blue
_exptl_crystal_density_diffrn 4.728
_exptl_crystal_density_method 'not measured'
_exptl_crystal_description Plate
_exptl_crystal_F_000 1268
_exptl_crystal_size_max 0.150
_exptl_crystal_size_mid 0.120
_exptl_crystal_size_min 0.100
_refine_diff_density_max 1.955
_refine_diff_density_min -1.958
_refine_diff_density_rms 0.412
_refine_ls_extinction_coef 0.00050(11)
_refine_ls_extinction_expression Fc^*^=kFc[1+0.001xFc^2^\l^3^/sin(2\q)]^-1/4^
_refine_ls_extinction_method 'SHELXL-2016/6 (Sheldrick 2016)'
_refine_ls_goodness_of_fit_ref 1.130
_refine_ls_hydrogen_treatment undef
_refine_ls_matrix_type full
_refine_ls_number_parameters 88
_refine_ls_number_reflns 1307
_refine_ls_number_restraints 0
_refine_ls_restrained_S_all 1.130
_refine_ls_R_factor_all 0.0705
_refine_ls_R_factor_gt 0.0570
_refine_ls_shift/su_max 0.004
_refine_ls_shift/su_mean 0.001
_refine_ls_structure_factor_coef Fsqd
_refine_ls_weighting_details 'w=1/[\s^2^(Fo^2^)+(0.0194P)^2^+36.2689P] where P=(Fo^2^+2Fc^2^)/3'
_refine_ls_weighting_scheme calc
_refine_ls_wR_factor_gt 0.1065
_refine_ls_wR_factor_ref 0.1134
_reflns_Friedel_coverage 0.000
_reflns_Friedel_fraction_full .
_reflns_Friedel_fraction_max .
_reflns_number_gt 1116
_reflns_number_total 1307
_reflns_threshold_expression 'I > 2\s(I)'
_cod_data_source_file JSSC-2017-249-39.cif
_cod_data_source_block Ba2VSe3O10
_cod_database_code 1560511
_shelx_space_group_comment
;
The symmetry employed for this shelxl refinement is uniquely defined
by the following loop, which should always be used as a source of
symmetry information in preference to the above space-group names.
They are only intended as comments.
;
_shelx_estimated_absorpt_t_min 0.159
_shelx_estimated_absorpt_t_max 0.248

loop_
_space_group_symop_operation_xyz
'x, y, z'
'-x+1/2, -y, z+1/2'
'x+1/2, -y+1/2, -z+1/2'
'-x, y+1/2, -z'
'-x, -y, -z'
'x-1/2, y, -z-1/2'
'-x-1/2, y-1/2, z-1/2'
'x, -y-1/2, z'

loop_
_atom_site_label
_atom_site_type_symbol
_atom_site_fract_x
_atom_site_fract_y
_atom_site_fract_z
_atom_site_U_iso_or_equiv
_atom_site_adp_type
_atom_site_occupancy
_atom_site_site_symmetry_order
_atom_site_calc_flag
_atom_site_refinement_flags_posn
_atom_site_refinement_flags_adp
_atom_site_refinement_flags_occupancy
_atom_site_disorder_assembly
_atom_site_disorder_group
Ba1 Ba 0.49033(6) 0.750000 0.82427(10) 0.0149(3) Uani 1 2 d S T P . .
Ba2 Ba 0.40587(6) 0.750000 0.43128(10) 0.0138(3) Uani 1 2 d S T P . .
Se1 Se 0.64735(10) 0.250000 0.91322(17) 0.0135(4) Uani 1 2 d S T P . .
Se2 Se 0.21781(11) 0.750000 0.79768(19) 0.0220(5) Uani 1 2 d S T P . .
Se3 Se 0.38182(10) 0.250000 0.66473(17) 0.0158(4) Uani 1 2 d S T P . .
V1 V 0.31688(17) 0.250000 0.9436(3) 0.0146(7) Uani 1 2 d S T P . .
O1 O 0.5847(9) 0.250000 0.8017(13) 0.038(4) Uani 1 2 d S T P . .
O2 O 0.6054(5) 0.008(2) 0.9894(11) 0.042(3) Uani 1 1 d . . . . .
O3 O 0.1229(9) 0.750000 0.842(2) 0.056(6) Uani 1 2 d S T P . .
O4A O 0.2563(12) 0.039(4) 0.8250(19) 0.031(5) Uiso 0.5 1 d . . P . .
O4B O 0.2558(19) 0.957(7) 0.897(3) 0.083(10) Uiso 0.5 1 d . . P . .
O5 O 0.3990(10) 0.250000 0.8090(14) 0.054(5) Uani 1 2 d S T P . .
O6 O 0.4437(5) 0.0099(15) 0.6263(8) 0.020(2) Uani 1 1 d . . . . .
O7 O 0.2490(9) 0.250000 0.0397(16) 0.071(8) Uani 1 2 d S T P . .

loop_
_atom_site_aniso_label
_atom_site_aniso_U_11
_atom_site_aniso_U_22
_atom_site_aniso_U_33
_atom_site_aniso_U_23
_atom_site_aniso_U_13
_atom_site_aniso_U_12
Ba1 0.0146(5) 0.0146(5) 0.0156(6) 0.000 0.0001(5) 0.000
Ba2 0.0151(5) 0.0110(5) 0.0152(6) 0.000 -0.0002(5) 0.000
Se1 0.0141(8) 0.0102(8) 0.0162(9) 0.000 0.0017(8) 0.000
Se2 0.0205(9) 0.0217(10) 0.0237(11) 0.000 -0.0004(9) 0.000
Se3 0.0164(8) 0.0155(8) 0.0154(10) 0.000 -0.0003(8) 0.000
V1 0.0129(13) 0.0117(14) 0.0192(17) 0.000 -0.0016(14) 0.000
O1 0.026(7) 0.071(12) 0.017(8) 0.000 -0.008(7) 0.000
O2 0.021(5) 0.042(7) 0.063(8) 0.030(6) 0.000(5) 0.001(5)
O3 0.037(8) 0.013(7) 0.119(18) 0.000 0.035(11) 0.000
O5 0.043(9) 0.102(17) 0.016(8) 0.000 -0.008(8) 0.000
O6 0.031(5) 0.006(4) 0.024(5) -0.005(4) -0.009(4) 0.004(4)
O7 0.015(7) 0.16(2) 0.034(10) 0.000 0.005(8) 0.000

loop_
_atom_type_symbol
_atom_type_description
_atom_type_scat_dispersion_real
_atom_type_scat_dispersion_imag
_atom_type_scat_source
O O 0.0110 0.0060 'International Tables Vol C Tables 4.2.6.8 and 6.1.1.4'
V V 0.3010 0.5290 'International Tables Vol C Tables 4.2.6.8 and 6.1.1.4'
Se Se -0.0930 2.2260 'International Tables Vol C Tables 4.2.6.8 and 6.1.1.4'
Ba Ba -0.3240 2.2820 'International Tables Vol C Tables 4.2.6.8 and 6.1.1.4'

loop_
_geom_angle_atom_site_label_1
_geom_angle_atom_site_label_2
_geom_angle_atom_site_label_3
_geom_angle
_geom_angle_site_symmetry_1
_geom_angle_site_symmetry_3
O1 Se1 O2 99.3(5) . 8_565
O1 Se1 O2 99.3(5) . .
O2 Se1 O2 98.4(8) 8_565 .
O3 Se2 O4A 106.9(7) . 1_565
O3 Se2 O4A 106.9(7) . 8_565
O4A Se2 O4A 131.0(14) 1_565 8_565
O3 Se2 O4B 97.3(13) . 8_575
O4A Se2 O4B 109.2(16) 1_565 8_575
O4A Se2 O4B 32.0(12) 8_565 8_575
O3 Se2 O4B 97.3(13) . .
O4A Se2 O4B 32.0(12) 1_565 .
O4A Se2 O4B 109.2(16) 8_565 .
O4B Se2 O4B 81(3) 8_575 .
O6 Se3 O6 98.7(6) . 8_565
O6 Se3 O5 99.4(5) . .
O6 Se3 O5 99.4(5) 8_565 .
O7 V1 O4B 80.8(11) 1_556 1_545
O7 V1 O4B 80.8(11) 1_556 8_575
O4B V1 O4B 108(2) 1_545 8_575
O7 V1 O2 99.4(6) 1_556 4_657
O4B V1 O2 168.6(11) 1_545 4_657
O4B V1 O2 83.1(11) 8_575 4_657
O7 V1 O2 99.4(6) 1_556 5_657
O4B V1 O2 83.1(11) 1_545 5_657
O4B V1 O2 168.6(11) 8_575 5_657
O2 V1 O2 85.6(7) 4_657 5_657
O7 V1 O4A 98.2(8) 1_556 .
O4B V1 O4A 27.3(11) 1_545 .
O4B V1 O4A 90.4(14) 8_575 .
O2 V1 O4A 160.0(8) 4_657 .
O2 V1 O4A 100.8(7) 5_657 .
O7 V1 O4A 98.2(8) 1_556 8_565
O4B V1 O4A 90.4(14) 1_545 8_565
O4B V1 O4A 27.3(11) 8_575 8_565
O2 V1 O4A 100.8(7) 4_657 8_565
O2 V1 O4A 160.0(7) 5_657 8_565
O4A V1 O4A 67.2(13) . 8_565
O7 V1 O5 175.8(8) 1_556 .
O4B V1 O5 96.8(11) 1_545 .
O4B V1 O5 96.8(11) 8_575 .
O2 V1 O5 83.6(5) 4_657 .
O2 V1 O5 83.6(5) 5_657 .
O4A V1 O5 78.3(7) . .
O4A V1 O5 78.3(7) 8_565 .
Se1 O2 V1 117.7(5) . 5_657
O4B O4A Se2 75(3) 1_545 1_545
O4B O4A V1 70(3) 1_545 .
Se2 O4A V1 144.1(14) 1_545 .
O4A O4B Se2 73(3) 1_565 .
O4A O4B V1 83(3) 1_565 1_565
Se2 O4B V1 154(2) . 1_565
Se3 O5 V1 130.1(9) . .

loop_
_geom_bond_atom_site_label_1
_geom_bond_atom_site_label_2
_geom_bond_distance
_geom_bond_site_symmetry_2
Se1 O1 1.652(14) .
Se1 O2 1.714(10) 8_565
Se1 O2 1.714(10) .
Se2 O3 1.630(15) .
Se2 O4A 1.70(2) 1_565
Se2 O4A 1.70(2) 8_565
Se2 O4B 1.71(4) 8_575
Se2 O4B 1.71(4) .
Se3 O6 1.693(8) .
Se3 O6 1.693(8) 8_565
Se3 O5 1.705(16) .
V1 O7 1.573(17) 1_556
V1 O4B 1.93(4) 1_545
V1 O4B 1.93(4) 8_575
V1 O2 2.027(10) 4_657
V1 O2 2.027(10) 5_657
V1 O4A 2.04(2) .
V1 O4A 2.04(2) 8_565
V1 O5 2.062(17) .
O4A O4B 0.94(4) 1_545
